data_7026262
loop_
_publ_author_name
'Tkachuk, Andriy V.'
'Mar, Arthur'

_publ_section_title
;
 In search of the elusive amalgam SrHg8: a mercury-rich intermetallic
 compound with augmented pentagonal prisms.
;
_journal_issue 30
_journal_name_full 'Dalton transactions (Cambridge, England : 2003)'
_journal_page_first 7132
_journal_page_last 7135
_journal_paper_doi 10.1039/c0dt00304b
_journal_volume 39
_journal_year 2010
_chemical_formula_structural 'Sr Hg8'
_chemical_formula_sum 'Hg8 Sr'
_chemical_formula_weight 1692.34
_chemical_name_common 'strontium mercury (1/8)'
_chemical_name_systematic 'strontium mercury (1/8)'
_space_group_IT_number 62
_symmetry_cell_setting orthorhombic
_symmetry_space_group_name_Hall '-P 2ac 2n'
_symmetry_space_group_name_H-M 'P n m a'
_atom_sites_solution_primary direct
_atom_sites_solution_secondary difmap
_audit_creation_method SHELXL-97
_cell_angle_alpha 90.00
_cell_angle_beta 90.00
_cell_angle_gamma 90.00
_cell_formula_units_Z 8
_cell_length_a 13.3280(14)
_cell_length_b 4.9128(5)
_cell_length_c 26.446(3)
_cell_measurement_reflns_used 2800
_cell_measurement_temperature 193(2)
_cell_measurement_theta_max 32.23
_cell_measurement_theta_min 2.77
_cell_volume 1731.6(3)
_computing_cell_refinement 'Bruker SAINT 7.06 (Bruker, 2004)'
_computing_data_collection 'Bruker SMART 5.054 (Bruker, 1999)'
_computing_data_reduction 'Bruker SAINT 7.06'
_computing_molecular_graphics 'ATOMS 5.1 (Dowty, 1999)'
_computing_publication_material 'Bruker SHELXTL 6.12'
_computing_structure_refinement 'Bruker SHELXTL 6.12'
_computing_structure_solution 'Bruker SHELXTL 6.12'
_diffrn_ambient_temperature 193(2)
_diffrn_measured_fraction_theta_full 0.990
_diffrn_measured_fraction_theta_max 0.990
_diffrn_measurement_device_type 'Bruker Platform/SMART 1000 CCD'
_diffrn_measurement_method '\f and \w scans'
_diffrn_radiation_monochromator graphite
_diffrn_radiation_source 'fine-focus sealed tube'
_diffrn_radiation_type MoK\a
_diffrn_radiation_wavelength 0.71073
_diffrn_reflns_av_R_equivalents 0.1743
_diffrn_reflns_av_sigmaI/netI 0.1066
_diffrn_reflns_limit_h_max 20
_diffrn_reflns_limit_h_min -20
_diffrn_reflns_limit_k_max 7
_diffrn_reflns_limit_k_min -7
_diffrn_reflns_limit_l_max 40
_diffrn_reflns_limit_l_min -40
_diffrn_reflns_number 23190
_diffrn_reflns_theta_full 33.14
_diffrn_reflns_theta_max 33.14
_diffrn_reflns_theta_min 2.17
_diffrn_standards_number 0
_exptl_absorpt_coefficient_mu 147.282
_exptl_absorpt_correction_T_max 0.0300
_exptl_absorpt_correction_T_min 0.0003
_exptl_absorpt_correction_type numerical
_exptl_absorpt_process_details 'Bruker SHELXTL 6.12 (Sheldrick, 2001)'
_exptl_crystal_colour black
_exptl_crystal_density_diffrn 12.983
_exptl_crystal_density_method 'not measured'
_exptl_crystal_description prism
_exptl_crystal_F_000 5424
_exptl_crystal_size_max 0.46
_exptl_crystal_size_mid 0.11
_exptl_crystal_size_min 0.08
_refine_diff_density_max 6.485
_refine_diff_density_min -5.378
_refine_diff_density_rms 1.692
_refine_ls_extinction_coef 0.00027(3)
_refine_ls_extinction_expression Fc^*^=kFc[1+0.001xFc^2^\l^3^/sin(2\q)]^-1/4^
_refine_ls_extinction_method SHELXL
_refine_ls_goodness_of_fit_ref 1.007
_refine_ls_matrix_type full
_refine_ls_number_parameters 110
_refine_ls_number_reflns 3599
_refine_ls_number_restraints 0
_refine_ls_restrained_S_all 1.007
_refine_ls_R_factor_all 0.1030
_refine_ls_R_factor_gt 0.0623
_refine_ls_shift/su_max 0.001
_refine_ls_shift/su_mean 0.000
_refine_ls_structure_factor_coef Fsqd
_refine_ls_weighting_details 'calc w=1/[\s^2^(Fo^2^)+(0.0718P)^2^+0.0000P] where P=(Fo^2^+2Fc^2^)/3'
_refine_ls_weighting_scheme calc
_refine_ls_wR_factor_gt 0.1395
_refine_ls_wR_factor_ref 0.1591
_reflns_number_gt 2435
_reflns_number_total 3599
_reflns_threshold_expression I>2\s(I)
_cod_data_source_file c0dt00304b.txt
_cod_data_source_block SrHg8
_cod_database_code 7026262

loop_
_symmetry_equiv_pos_as_xyz
'x, y, z'
'-x+1/2, -y, z+1/2'
'-x, y+1/2, -z'
'x+1/2, -y+1/2, -z+1/2'
'-x, -y, -z'
'x-1/2, y, -z-1/2'
'x, -y-1/2, z'
'-x-1/2, y-1/2, z-1/2'

loop_
_atom_site_label
_atom_site_type_symbol
_atom_site_fract_x
_atom_site_fract_y
_atom_site_fract_z
_atom_site_U_iso_or_equiv
_atom_site_adp_type
_atom_site_occupancy
_atom_site_symmetry_multiplicity
_atom_site_calc_flag
_atom_site_refinement_flags
Sr1 Sr 0.04625(17) 0.2500 0.70039(10) 0.0141(5) Uani 1 2 d S
Sr2 Sr 0.07863(16) 0.2500 0.09388(9) 0.0120(5) Uani 1 2 d S
Hg1 Hg 0.00976(10) 0.2500 0.54912(6) 0.0344(4) Uani 1 2 d S
Hg2 Hg 0.06793(8) 0.2500 0.84075(5) 0.0217(3) Uani 1 2 d S
Hg3 Hg 0.07457(8) 0.2500 0.22971(5) 0.0230(3) Uani 1 2 d S
Hg4 Hg 0.12026(8) 0.2500 0.33523(5) 0.0233(3) Uani 1 2 d S
Hg5 Hg 0.13229(9) 0.2500 0.45946(5) 0.0262(3) Uani 1 2 d S
Hg6 Hg 0.22297(9) 0.2500 0.59239(6) 0.0277(3) Uani 1 2 d S
Hg7 Hg 0.27078(8) 0.2500 0.78285(4) 0.0197(2) Uani 1 2 d S
Hg8 Hg 0.27714(7) 0.2500 0.18311(5) 0.0217(3) Uani 1 2 d S
Hg9 Hg 0.28370(8) 0.2500 0.01419(4) 0.0215(3) Uani 1 2 d S
Hg10 Hg 0.31653(9) 0.2500 0.89290(5) 0.0230(3) Uani 1 2 d S
Hg11 Hg 0.32499(7) 0.2500 0.39571(4) 0.0165(2) Uani 1 2 d S
Hg12 Hg 0.35401(10) 0.2500 0.68018(5) 0.0260(3) Uani 1 2 d S
Hg13 Hg 0.35978(9) 0.2500 0.28367(5) 0.0234(3) Uani 1 2 d S
Hg14 Hg 0.36980(9) 0.2500 0.50857(4) 0.0216(3) Uani 1 2 d S
Hg15 Hg 0.42829(11) 0.2500 0.10521(5) 0.0316(3) Uani 1 2 d S
Hg16 Hg 0.58149(8) 0.2500 0.54791(5) 0.0205(3) Uani 1 2 d S

loop_
_atom_site_aniso_label
_atom_site_aniso_U_11
_atom_site_aniso_U_22
_atom_site_aniso_U_33
_atom_site_aniso_U_23
_atom_site_aniso_U_13
_atom_site_aniso_U_12
Sr1 0.0166(9) 0.0113(12) 0.0143(12) 0.000 -0.0022(8) 0.000
Sr2 0.0138(8) 0.0142(12) 0.0079(10) 0.000 -0.0006(7) 0.000
Hg1 0.0263(5) 0.0376(9) 0.0392(8) 0.000 0.0108(5) 0.000
Hg2 0.0262(5) 0.0220(6) 0.0170(5) 0.000 0.0066(4) 0.000
Hg3 0.0244(5) 0.0257(7) 0.0187(6) 0.000 0.0103(4) 0.000
Hg4 0.0241(5) 0.0224(7) 0.0234(6) 0.000 -0.0095(4) 0.000
Hg5 0.0305(5) 0.0317(8) 0.0164(6) 0.000 -0.0011(4) 0.000
Hg6 0.0232(5) 0.0278(7) 0.0320(7) 0.000 0.0031(4) 0.000
Hg7 0.0210(4) 0.0228(6) 0.0152(5) 0.000 0.0019(4) 0.000
Hg8 0.0134(4) 0.0213(6) 0.0305(6) 0.000 -0.0015(4) 0.000
Hg9 0.0216(4) 0.0265(7) 0.0163(5) 0.000 0.0009(4) 0.000
Hg10 0.0283(5) 0.0212(6) 0.0196(6) 0.000 -0.0043(4) 0.000
Hg11 0.0166(4) 0.0218(6) 0.0110(5) 0.000 -0.0025(3) 0.000
Hg12 0.0399(6) 0.0160(6) 0.0220(6) 0.000 0.0110(5) 0.000
Hg13 0.0291(5) 0.0222(7) 0.0191(6) 0.000 0.0073(4) 0.000
Hg14 0.0347(6) 0.0179(6) 0.0123(5) 0.000 -0.0042(4) 0.000
Hg15 0.0382(6) 0.0394(9) 0.0172(6) 0.000 0.0029(5) 0.000
Hg16 0.0262(5) 0.0168(6) 0.0184(6) 0.000 0.0050(4) 0.000

loop_
_atom_type_symbol
_atom_type_description
_atom_type_scat_dispersion_real
_atom_type_scat_dispersion_imag
_atom_type_scat_source
Sr Sr -1.5307 3.2498 'International Tables Vol C Tables 4.2.6.8 and 6.1.1.4'
Hg Hg -2.3894 9.2266 'International Tables Vol C Tables 4.2.6.8 and 6.1.1.4'

loop_
_geom_angle_atom_site_label_1
_geom_angle_atom_site_label_2
_geom_angle_atom_site_label_3
_geom_angle
_geom_angle_site_symmetry_1
_geom_angle_site_symmetry_3
Hg8 Sr1 Hg8 91.38(6) 2_565 2
Hg8 Sr1 Hg4 156.41(9) 2_565 5_556
Hg8 Sr1 Hg4 83.97(3) 2 5_556
Hg8 Sr1 Hg4 83.97(3) 2_565 5_566
Hg8 Sr1 Hg4 156.41(9) 2 5_566
Hg4 Sr1 Hg4 91.07(6) 5_556 5_566
Hg8 Sr1 Hg3 83.26(3) 2_565 5_566
Hg8 Sr1 Hg3 153.58(9) 2 5_566
Hg4 Sr1 Hg3 110.59(7) 5_556 5_566
Hg4 Sr1 Hg3 48.81(4) 5_566 5_566
Hg8 Sr1 Hg3 153.58(9) 2_565 5_556
Hg8 Sr1 Hg3 83.26(3) 2 5_556
Hg4 Sr1 Hg3 48.81(4) 5_556 5_556
Hg4 Sr1 Hg3 110.59(7) 5_566 5_556
Hg3 Sr1 Hg3 90.11(6) 5_566 5_556
Hg8 Sr1 Hg13 48.82(4) 2_565 2_565
Hg8 Sr1 Hg13 109.75(7) 2 2_565
Hg4 Sr1 Hg13 153.69(9) 5_556 2_565
Hg4 Sr1 Hg13 84.43(3) 5_566 2_565
Hg3 Sr1 Hg13 48.67(4) 5_566 2_565
Hg3 Sr1 Hg13 108.96(8) 5_556 2_565
Hg8 Sr1 Hg13 109.75(7) 2_565 2
Hg8 Sr1 Hg13 48.82(3) 2 2
Hg4 Sr1 Hg13 84.43(3) 5_556 2
Hg4 Sr1 Hg13 153.69(9) 5_566 2
Hg3 Sr1 Hg13 108.96(8) 5_566 2
Hg3 Sr1 Hg13 48.67(4) 5_556 2
Hg13 Sr1 Hg13 88.23(6) 2_565 2
Hg8 Sr1 Hg15 109.68(7) 2_565 2
Hg8 Sr1 Hg15 48.84(4) 2 2
Hg4 Sr1 Hg15 51.01(4) 5_556 2
Hg4 Sr1 Hg15 111.29(7) 5_566 2
Hg3 Sr1 Hg15 156.36(8) 5_566 2
Hg3 Sr1 Hg15 86.10(3) 5_556 2
Hg13 Sr1 Hg15 153.44(8) 2_565 2
Hg13 Sr1 Hg15 85.79(3) 2 2
Hg8 Sr1 Hg15 48.84(4) 2_565 2_565
Hg8 Sr1 Hg15 109.68(7) 2 2_565
Hg4 Sr1 Hg15 111.29(7) 5_556 2_565
Hg4 Sr1 Hg15 51.01(4) 5_566 2_565
Hg3 Sr1 Hg15 86.10(3) 5_566 2_565
Hg3 Sr1 Hg15 156.36(8) 5_556 2_565
Hg13 Sr1 Hg15 85.79(3) 2_565 2_565
Hg13 Sr1 Hg15 153.44(8) 2 2_565
Hg15 Sr1 Hg15 88.08(7) 2 2_565
Hg8 Sr1 Hg7 134.17(3) 2_565 6_557
Hg8 Sr1 Hg7 134.17(3) 2 6_557
Hg4 Sr1 Hg7 52.60(4) 5_556 6_557
Hg4 Sr1 Hg7 52.60(4) 5_566 6_557
Hg3 Sr1 Hg7 58.37(4) 5_566 6_557
Hg3 Sr1 Hg7 58.37(4) 5_556 6_557
Hg13 Sr1 Hg7 106.11(6) 2_565 6_557
Hg13 Sr1 Hg7 106.11(6) 2 6_557
Hg15 Sr1 Hg7 100.41(6) 2 6_557
Hg15 Sr1 Hg7 100.41(6) 2_565 6_557
Hg8 Sr1 Hg6 57.39(4) 2_565 .
Hg8 Sr1 Hg6 57.39(4) 2 .
Hg4 Sr1 Hg6 101.48(6) 5_556 .
Hg4 Sr1 Hg6 101.48(6) 5_566 .
Hg3 Sr1 Hg6 134.92(3) 5_566 .
Hg3 Sr1 Hg6 134.92(3) 5_556 .
Hg13 Sr1 Hg6 104.82(5) 2_565 .
Hg13 Sr1 Hg6 104.82(5) 2 .
Hg15 Sr1 Hg6 52.36(4) 2 .
Hg15 Sr1 Hg6 52.36(4) 2_565 .
Hg7 Sr1 Hg6 136.39(8) 6_557 .
Hg8 Sr1 Hg7 61.59(4) 2_565 .
Hg8 Sr1 Hg7 61.59(4) 2 .
Hg4 Sr1 Hg7 133.02(4) 5_556 .
Hg4 Sr1 Hg7 133.02(4) 5_566 .
Hg3 Sr1 Hg7 93.51(6) 5_566 .
Hg3 Sr1 Hg7 93.51(6) 5_556 .
Hg13 Sr1 Hg7 49.13(3) 2_565 .
Hg13 Sr1 Hg7 49.13(3) 2 .
Hg15 Sr1 Hg7 110.00(5) 2 .
Hg15 Sr1 Hg7 110.00(5) 2_565 .
Hg7 Sr1 Hg7 137.03(8) 6_557 .
Hg6 Sr1 Hg7 86.58(6) . .
Hg8 Sr1 Hg2 94.56(6) 2_565 .
Hg8 Sr1 Hg2 94.56(6) 2 .
Hg4 Sr1 Hg2 108.84(6) 5_556 .
Hg4 Sr1 Hg2 108.84(6) 5_566 .
Hg3 Sr1 Hg2 60.33(4) 5_566 .
Hg3 Sr1 Hg2 60.33(4) 5_556 .
Hg13 Sr1 Hg2 49.47(4) 2_565 .
Hg13 Sr1 Hg2 49.47(4) 2 .
Hg15 Sr1 Hg2 134.65(4) 2 .
Hg15 Sr1 Hg2 134.65(4) 2_565 .
Hg7 Sr1 Hg2 87.57(6) 6_557 .
Hg6 Sr1 Hg2 136.04(7) . .
Hg7 Sr1 Hg2 49.47(4) . .
Hg8 Sr1 Hg10 116.77(6) 2_565 6_557
Hg8 Sr1 Hg10 116.77(6) 2 6_557
Hg4 Sr1 Hg10 47.64(3) 5_556 6_557
Hg4 Sr1 Hg10 47.64(3) 5_566 6_557
Hg3 Sr1 Hg10 88.45(5) 5_566 6_557
Hg3 Sr1 Hg10 88.45(5) 5_556 6_557
Hg13 Sr1 Hg10 131.91(4) 2_565 6_557
Hg13 Sr1 Hg10 131.91(4) 2 6_557
Hg15 Sr1 Hg10 68.15(5) 2 6_557
Hg15 Sr1 Hg10 68.15(5) 2_565 6_557
Hg7 Sr1 Hg10 45.74(4) 6_557 6_557
Hg6 Sr1 Hg10 90.65(6) . 6_557
Hg7 Sr1 Hg10 177.22(8) . 6_557
Hg2 Sr1 Hg10 133.31(7) . 6_557
Hg8 Sr1 Hg1 87.17(6) 2_565 .
Hg8 Sr1 Hg1 87.17(6) 2 .
Hg4 Sr1 Hg1 69.54(5) 5_556 .
Hg4 Sr1 Hg1 69.54(5) 5_566 .
Hg3 Sr1 Hg1 118.21(5) 5_566 .
Hg3 Sr1 Hg1 118.21(5) 5_556 .
Hg13 Sr1 Hg1 131.48(4) 2_565 .
Hg13 Sr1 Hg1 131.48(4) 2 .
Hg15 Sr1 Hg1 45.93(4) 2 .
Hg15 Sr1 Hg1 45.93(4) 2_565 .
Hg7 Sr1 Hg1 89.95(6) 6_557 .
Hg6 Sr1 Hg1 46.44(4) . .
Hg7 Sr1 Hg1 133.02(7) . .
Hg2 Sr1 Hg1 177.52(7) . .
Hg10 Sr1 Hg1 44.21(4) 6_557 .
Hg8 Sr1 Hg12 122.37(5) 2_565 6_557
Hg8 Sr1 Hg12 122.37(5) 2 6_557
Hg4 Sr1 Hg12 78.83(5) 5_556 6_557
Hg4 Sr1 Hg12 78.83(5) 5_566 6_557
Hg3 Sr1 Hg12 45.09(3) 5_566 6_557
Hg3 Sr1 Hg12 45.09(3) 5_556 6_557
Hg13 Sr1 Hg12 74.86(5) 2_565 6_557
Hg13 Sr1 Hg12 74.86(5) 2 6_557
Hg15 Sr1 Hg12 127.86(5) 2 6_557
Hg15 Sr1 Hg12 127.86(5) 2_565 6_557
Hg7 Sr1 Hg12 44.07(4) 6_557 6_557
Hg6 Sr1 Hg12 179.54(8) . 6_557
Hg7 Sr1 Hg12 92.97(6) . 6_557
Hg2 Sr1 Hg12 43.50(4) . 6_557
Hg10 Sr1 Hg12 89.81(5) 6_557 6_557
Hg1 Sr1 Hg12 134.02(6) . 6_557
Hg8 Sr1 Hg12 45.80(3) 2_565 .
Hg8 Sr1 Hg12 45.80(3) 2 .
Hg4 Sr1 Hg12 127.16(5) 5_556 .
Hg4 Sr1 Hg12 127.16(5) 5_566 .
Hg3 Sr1 Hg12 121.93(5) 5_566 .
Hg3 Sr1 Hg12 121.93(5) 5_556 .
Hg13 Sr1 Hg12 74.26(5) 2_565 .
Hg13 Sr1 Hg12 74.26(5) 2 .
Hg15 Sr1 Hg12 79.21(5) 2 .
Hg15 Sr1 Hg12 79.21(5) 2_565 .
Hg7 Sr1 Hg12 179.46(8) 6_557 .
Hg6 Sr1 Hg12 43.07(4) . .
Hg7 Sr1 Hg12 43.51(4) . .
Hg2 Sr1 Hg12 92.97(6) . .
Hg10 Sr1 Hg12 133.72(7) 6_557 .
Hg1 Sr1 Hg12 89.51(6) . .
Hg12 Sr1 Hg12 136.47(7) 6_557 .
Hg8 Sr1 Sr1 135.69(3) 2_565 1_545
Hg8 Sr1 Sr1 44.31(3) 2 1_545
Hg4 Sr1 Sr1 44.46(3) 5_556 1_545
Hg4 Sr1 Sr1 135.54(3) 5_566 1_545
Hg3 Sr1 Sr1 135.06(3) 5_566 1_545
Hg3 Sr1 Sr1 44.94(3) 5_556 1_545
Hg13 Sr1 Sr1 134.11(3) 2_565 1_545
Hg13 Sr1 Sr1 45.89(3) 2 1_545
Hg15 Sr1 Sr1 45.96(3) 2 1_545
Hg15 Sr1 Sr1 134.04(3) 2_565 1_545
Hg7 Sr1 Sr1 90.0 6_557 1_545
Hg6 Sr1 Sr1 90.0 . 1_545
Hg7 Sr1 Sr1 90.0 . 1_545
Hg2 Sr1 Sr1 90.0 . 1_545
Hg10 Sr1 Sr1 90.0 6_557 1_545
Hg1 Sr1 Sr1 90.0 . 1_545
Hg12 Sr1 Sr1 90.0 6_557 1_545
Hg12 Sr1 Sr1 90.0 . 1_545
Hg8 Sr1 Sr1 44.31(3) 2_565 1_565
Hg8 Sr1 Sr1 135.69(3) 2 1_565
Hg4 Sr1 Sr1 135.54(3) 5_556 1_565
Hg4 Sr1 Sr1 44.46(3) 5_566 1_565
Hg3 Sr1 Sr1 44.94(3) 5_566 1_565
Hg3 Sr1 Sr1 135.06(3) 5_556 1_565
Hg13 Sr1 Sr1 45.89(3) 2_565 1_565
Hg13 Sr1 Sr1 134.11(3) 2 1_565
Hg15 Sr1 Sr1 134.04(3) 2 1_565
Hg15 Sr1 Sr1 45.96(3) 2_565 1_565
Hg7 Sr1 Sr1 90.0 6_557 1_565
Hg6 Sr1 Sr1 90.0 . 1_565
Hg7 Sr1 Sr1 90.0 . 1_565
Hg2 Sr1 Sr1 90.0 . 1_565
Hg10 Sr1 Sr1 90.0 6_557 1_565
Hg1 Sr1 Sr1 90.0 . 1_565
Hg12 Sr1 Sr1 90.0 6_557 1_565
Hg12 Sr1 Sr1 90.0 . 1_565
Sr1 Sr1 Sr1 180.00(16) 1_545 1_565
Hg11 Sr2 Hg14 104.77(6) 6_556 2_554
Hg11 Sr2 Hg14 104.77(6) 6_556 2_564
Hg14 Sr2 Hg14 92.33(7) 2_554 2_564
Hg11 Sr2 Hg9 147.02(8) 6_556 .
Hg14 Sr2 Hg9 55.64(4) 2_554 .
Hg14 Sr2 Hg9 55.64(4) 2_564 .
Hg11 Sr2 Hg12 101.79(6) 6_556 2_564
Hg14 Sr2 Hg12 153.37(8) 2_554 2_564
Hg14 Sr2 Hg12 82.70(3) 2_564 2_564
Hg9 Sr2 Hg12 101.34(5) . 2_564
Hg11 Sr2 Hg12 101.79(6) 6_556 2_554
Hg14 Sr2 Hg12 82.70(3) 2_554 2_554
Hg14 Sr2 Hg12 153.37(8) 2_564 2_554
Hg9 Sr2 Hg12 101.34(5) . 2_554
Hg12 Sr2 Hg12 90.09(6) 2_564 2_554
Hg11 Sr2 Hg16 54.27(4) 6_556 2_554
Hg14 Sr2 Hg16 51.83(3) 2_554 2_554
Hg14 Sr2 Hg16 113.72(7) 2_564 2_554
Hg9 Sr2 Hg16 105.83(6) . 2_554
Hg12 Sr2 Hg16 152.80(8) 2_564 2_554
Hg12 Sr2 Hg16 83.60(3) 2_554 2_554
Hg11 Sr2 Hg16 54.27(4) 6_556 2_564
Hg14 Sr2 Hg16 113.72(7) 2_554 2_564
Hg14 Sr2 Hg16 51.83(3) 2_564 2_564
Hg9 Sr2 Hg16 105.83(6) . 2_564
Hg12 Sr2 Hg16 83.60(3) 2_564 2_564
Hg12 Sr2 Hg16 152.80(8) 2_554 2_564
Hg16 Sr2 Hg16 90.01(6) 2_554 2_564
Hg11 Sr2 Hg8 133.61(8) 6_556 .
Hg14 Sr2 Hg8 106.88(5) 2_554 .
Hg14 Sr2 Hg8 106.88(5) 2_564 .
Hg9 Sr2 Hg8 79.37(5) . .
Hg12 Sr2 Hg8 50.90(4) 2_564 .
Hg12 Sr2 Hg8 50.90(4) 2_554 .
Hg16 Sr2 Hg8 133.75(3) 2_554 .
Hg16 Sr2 Hg8 133.75(3) 2_564 .
Hg11 Sr2 Hg2 54.37(4) 6_556 5_556
Hg14 Sr2 Hg2 86.28(3) 2_554 5_556
Hg14 Sr2 Hg2 157.55(8) 2_564 5_556
Hg9 Sr2 Hg2 136.58(3) . 5_556
Hg12 Sr2 Hg2 107.99(7) 2_564 5_556
Hg12 Sr2 Hg2 48.59(4) 2_554 5_556
Hg16 Sr2 Hg2 49.39(3) 2_554 5_556
Hg16 Sr2 Hg2 108.58(6) 2_564 5_556
Hg8 Sr2 Hg2 94.92(6) . 5_556
Hg11 Sr2 Hg2 54.37(4) 6_556 5_566
Hg14 Sr2 Hg2 157.55(8) 2_554 5_566
Hg14 Sr2 Hg2 86.28(3) 2_564 5_566
Hg9 Sr2 Hg2 136.58(3) . 5_566
Hg12 Sr2 Hg2 48.59(4) 2_564 5_566
Hg12 Sr2 Hg2 107.99(7) 2_554 5_566
Hg16 Sr2 Hg2 108.58(6) 2_554 5_566
Hg16 Sr2 Hg2 49.39(3) 2_564 5_566
Hg8 Sr2 Hg2 94.92(6) . 5_566
Hg2 Sr2 Hg2 86.56(6) 5_556 5_566
Hg11 Sr2 Hg3 84.48(6) 6_556 .
Hg14 Sr2 Hg3 131.72(4) 2_554 .
Hg14 Sr2 Hg3 131.72(4) 2_564 .
Hg9 Sr2 Hg3 128.50(7) . .
Hg12 Sr2 Hg3 49.19(4) 2_564 .
Hg12 Sr2 Hg3 49.19(4) 2_554 .
Hg16 Sr2 Hg3 109.92(6) 2_554 .
Hg16 Sr2 Hg3 109.92(6) 2_564 .
Hg8 Sr2 Hg3 49.13(4) . .
Hg2 Sr2 Hg3 60.62(4) 5_556 .
Hg2 Sr2 Hg3 60.62(4) 5_566 .
Hg11 Sr2 Hg6 136.98(3) 6_556 2_564
Hg14 Sr2 Hg6 109.62(7) 2_554 2_564
Hg14 Sr2 Hg6 49.76(4) 2_564 2_564
Hg9 Sr2 Hg6 54.07(4) . 2_564
Hg12 Sr2 Hg6 48.40(4) 2_564 2_564
Hg12 Sr2 Hg6 107.42(6) 2_554 2_564
Hg16 Sr2 Hg6 158.05(8) 2_554 2_564
Hg16 Sr2 Hg6 88.00(3) 2_564 2_564
Hg8 Sr2 Hg6 57.35(4) . 2_564
Hg2 Sr2 Hg6 150.60(8) 5_556 2_564
Hg2 Sr2 Hg6 86.45(3) 5_566 2_564
Hg3 Sr2 Hg6 91.26(5) . 2_564
Hg11 Sr2 Hg6 136.98(3) 6_556 2_554
Hg14 Sr2 Hg6 49.76(4) 2_554 2_554
Hg14 Sr2 Hg6 109.62(7) 2_564 2_554
Hg9 Sr2 Hg6 54.07(4) . 2_554
Hg12 Sr2 Hg6 107.42(6) 2_564 2_554
Hg12 Sr2 Hg6 48.40(4) 2_554 2_554
Hg16 Sr2 Hg6 88.00(3) 2_554 2_554
Hg16 Sr2 Hg6 158.05(8) 2_564 2_554
Hg8 Sr2 Hg6 57.35(4) . 2_554
Hg2 Sr2 Hg6 86.45(3) 5_556 2_554
Hg2 Sr2 Hg6 150.60(8) 5_566 2_554
Hg3 Sr2 Hg6 91.26(5) . 2_554
Hg6 Sr2 Hg6 85.77(5) 2_564 2_554
Hg11 Sr2 Hg16 95.24(6) 6_556 6_556
Hg14 Sr2 Hg16 48.35(4) 2_554 6_556
Hg14 Sr2 Hg16 48.35(4) 2_564 6_556
Hg9 Sr2 Hg16 51.78(4) . 6_556
Hg12 Sr2 Hg16 130.91(4) 2_564 6_556
Hg12 Sr2 Hg16 130.91(4) 2_554 6_556
Hg16 Sr2 Hg16 69.90(5) 2_554 6_556
Hg16 Sr2 Hg16 69.90(5) 2_564 6_556
Hg8 Sr2 Hg16 131.15(7) . 6_556
Hg2 Sr2 Hg16 119.21(5) 5_556 6_556
Hg2 Sr2 Hg16 119.21(5) 5_566 6_556
Hg3 Sr2 Hg16 179.72(7) . 6_556
Hg6 Sr2 Hg16 88.95(5) 2_564 6_556
Hg6 Sr2 Hg16 88.95(5) 2_554 6_556
Hg11 Sr2 Hg14 48.89(4) 6_556 6_556
Hg14 Sr2 Hg14 71.49(5) 2_554 6_556
Hg14 Sr2 Hg14 71.49(5) 2_564 6_556
Hg9 Sr2 Hg14 98.14(6) . 6_556
Hg12 Sr2 Hg14 130.09(4) 2_564 6_556
Hg12 Sr2 Hg14 130.09(4) 2_554 6_556
Hg16 Sr2 Hg14 46.82(3) 2_554 6_556
Hg16 Sr2 Hg14 46.82(3) 2_564 6_556
Hg8 Sr2 Hg14 177.50(8) . 6_556
Hg2 Sr2 Hg14 86.90(5) 5_556 6_556
Hg2 Sr2 Hg14 86.90(5) 5_566 6_556
Hg3 Sr2 Hg14 133.36(7) . 6_556
Hg6 Sr2 Hg14 121.15(5) 2_564 6_556
Hg6 Sr2 Hg14 121.15(5) 2_554 6_556
Hg16 Sr2 Hg14 46.35(4) 6_556 6_556
Hg11 Sr2 Hg13 43.33(4) 6_556 6_556
Hg14 Sr2 Hg13 128.85(4) 2_554 6_556
Hg14 Sr2 Hg13 128.85(4) 2_564 6_556
Hg9 Sr2 Hg13 169.65(7) . 6_556
Hg12 Sr2 Hg13 71.61(5) 2_564 6_556
Hg12 Sr2 Hg13 71.61(5) 2_554 6_556
Hg16 Sr2 Hg13 81.31(5) 2_554 6_556
Hg16 Sr2 Hg13 81.31(5) 2_564 6_556
Hg8 Sr2 Hg13 90.28(6) . 6_556
Hg2 Sr2 Hg13 43.67(3) 5_556 6_556
Hg2 Sr2 Hg13 43.67(3) 5_566 6_556
Hg3 Sr2 Hg13 41.15(3) . 6_556
Hg6 Sr2 Hg13 119.90(5) 2_564 6_556
Hg6 Sr2 Hg13 119.90(5) 2_554 6_556
Hg16 Sr2 Hg13 138.57(6) 6_556 6_556
Hg14 Sr2 Hg13 92.22(5) 6_556 6_556
Hg11 Sr2 Sr2 90.0 6_556 1_545
Hg14 Sr2 Sr2 43.84(3) 2_554 1_545
Hg14 Sr2 Sr2 136.16(3) 2_564 1_545
Hg9 Sr2 Sr2 90.0 . 1_545
Hg12 Sr2 Sr2 135.04(3) 2_564 1_545
Hg12 Sr2 Sr2 44.96(3) 2_554 1_545
Hg16 Sr2 Sr2 45.00(3) 2_554 1_545
Hg16 Sr2 Sr2 135.00(3) 2_564 1_545
Hg8 Sr2 Sr2 90.0 . 1_545
Hg2 Sr2 Sr2 46.72(3) 5_556 1_545
Hg2 Sr2 Sr2 133.28(3) 5_566 1_545
Hg3 Sr2 Sr2 90.0 . 1_545
Hg6 Sr2 Sr2 132.89(3) 2_564 1_545
Hg6 Sr2 Sr2 47.11(3) 2_554 1_545
Hg16 Sr2 Sr2 90.0 6_556 1_545
Hg14 Sr2 Sr2 90.0 6_556 1_545
Hg13 Sr2 Sr2 90.0 6_556 1_545
Hg11 Sr2 Sr2 90.0 6_556 1_565
Hg14 Sr2 Sr2 136.16(3) 2_554 1_565
Hg14 Sr2 Sr2 43.84(3) 2_564 1_565
Hg9 Sr2 Sr2 90.0 . 1_565
Hg12 Sr2 Sr2 44.96(3) 2_564 1_565
Hg12 Sr2 Sr2 135.04(3) 2_554 1_565
Hg16 Sr2 Sr2 135.00(3) 2_554 1_565
Hg16 Sr2 Sr2 45.00(3) 2_564 1_565
Hg8 Sr2 Sr2 90.0 . 1_565
Hg2 Sr2 Sr2 133.28(3) 5_556 1_565
Hg2 Sr2 Sr2 46.72(3) 5_566 1_565
Hg3 Sr2 Sr2 90.0 . 1_565
Hg6 Sr2 Sr2 47.11(3) 2_564 1_565
Hg6 Sr2 Sr2 132.89(3) 2_554 1_565
Hg16 Sr2 Sr2 90.0 6_556 1_565
Hg14 Sr2 Sr2 90.0 6_556 1_565
Hg13 Sr2 Sr2 90.0 6_556 1_565
Sr2 Sr2 Sr2 180.00(12) 1_545 1_565
Hg5 Hg1 Hg15 104.61(4) . 2_565
Hg5 Hg1 Hg15 104.61(4) . 2
Hg15 Hg1 Hg15 110.70(7) 2_565 2
Hg5 Hg1 Hg10 155.33(7) . 6_557
Hg15 Hg1 Hg10 89.05(4) 2_565 6_557
Hg15 Hg1 Hg10 89.05(4) 2 6_557
Hg5 Hg1 Hg6 77.37(5) . .
Hg15 Hg1 Hg6 63.77(4) 2_565 .
Hg15 Hg1 Hg6 63.77(4) 2 .
Hg10 Hg1 Hg6 127.30(7) 6_557 .
Hg5 Hg1 Hg5 106.57(5) . 5_556
Hg15 Hg1 Hg5 148.70(6) 2_565 5_556
Hg15 Hg1 Hg5 63.56(3) 2 5_556
Hg10 Hg1 Hg5 60.94(3) 6_557 5_556
Hg6 Hg1 Hg5 126.30(3) . 5_556
Hg5 Hg1 Hg5 106.57(5) . 5_566
Hg15 Hg1 Hg5 63.56(3) 2_565 5_566
Hg15 Hg1 Hg5 148.70(6) 2 5_566
Hg10 Hg1 Hg5 60.94(3) 6_557 5_566
Hg6 Hg1 Hg5 126.30(3) . 5_566
Hg5 Hg1 Hg5 104.36(5) 5_556 5_566
Hg5 Hg1 Hg9 95.50(6) . 6_556
Hg15 Hg1 Hg9 118.88(3) 2_565 6_556
Hg15 Hg1 Hg9 118.88(4) 2 6_556
Hg10 Hg1 Hg9 59.83(4) 6_557 6_556
Hg6 Hg1 Hg9 172.87(6) . 6_556
Hg5 Hg1 Hg9 55.41(3) 5_556 6_556
Hg5 Hg1 Hg9 55.41(3) 5_566 6_556
Hg5 Hg1 Sr1 138.51(6) . .
Hg15 Hg1 Sr1 58.23(4) 2_565 .
Hg15 Hg1 Sr1 58.23(4) 2 .
Hg10 Hg1 Sr1 66.16(5) 6_557 .
Hg6 Hg1 Sr1 61.14(5) . .
Hg5 Hg1 Sr1 98.39(4) 5_556 .
Hg5 Hg1 Sr1 98.39(4) 5_566 .
Hg9 Hg1 Sr1 125.99(5) 6_556 .
Hg12 Hg2 Hg16 104.50(5) 6_557 6_557
Hg12 Hg2 Hg13 102.50(4) 6_557 2
Hg16 Hg2 Hg13 118.44(3) 6_557 2
Hg12 Hg2 Hg13 102.50(4) 6_557 2_565
Hg16 Hg2 Hg13 118.44(3) 6_557 2_565
Hg13 Hg2 Hg13 107.81(5) 2 2_565
Hg12 Hg2 Hg7 139.48(6) 6_557 .
Hg16 Hg2 Hg7 116.01(5) 6_557 .
Hg13 Hg2 Hg7 58.63(3) 2 .
Hg13 Hg2 Hg7 58.63(3) 2_565 .
Hg12 Hg2 Hg11 121.73(3) 6_557 2_565
Hg16 Hg2 Hg11 61.19(3) 6_557 2_565
Hg13 Hg2 Hg11 134.95(5) 2 2_565
Hg13 Hg2 Hg11 57.48(3) 2_565 2_565
Hg7 Hg2 Hg11 80.52(3) . 2_565
Hg12 Hg2 Hg11 121.73(3) 6_557 2
Hg16 Hg2 Hg11 61.19(3) 6_557 2
Hg13 Hg2 Hg11 57.48(3) 2 2
Hg13 Hg2 Hg11 134.95(5) 2_565 2
Hg7 Hg2 Hg11 80.52(3) . 2
Hg11 Hg2 Hg11 100.67(5) 2_565 2
Hg12 Hg2 Sr2 63.69(4) 6_557 5_556
Hg16 Hg2 Sr2 63.37(4) 6_557 5_556
Hg13 Hg2 Sr2 81.86(4) 2 5_556
Hg13 Hg2 Sr2 165.09(5) 2_565 5_556
Hg7 Hg2 Sr2 135.41(3) . 5_556
Hg11 Hg2 Sr2 123.49(5) 2_565 5_556
Hg11 Hg2 Sr2 59.76(4) 2 5_556
Hg12 Hg2 Sr2 63.69(4) 6_557 5_566
Hg16 Hg2 Sr2 63.37(4) 6_557 5_566
Hg13 Hg2 Sr2 165.09(5) 2 5_566
Hg13 Hg2 Sr2 81.86(4) 2_565 5_566
Hg7 Hg2 Sr2 135.41(3) . 5_566
Hg11 Hg2 Sr2 59.76(4) 2_565 5_566
Hg11 Hg2 Sr2 123.49(5) 2 5_566
Sr2 Hg2 Sr2 86.56(6) 5_556 5_566
Hg12 Hg2 Sr1 74.56(5) 6_557 .
Hg16 Hg2 Sr1 179.06(6) 6_557 .
Hg13 Hg2 Sr1 61.93(3) 2 .
Hg13 Hg2 Sr1 61.93(3) 2_565 .
Hg7 Hg2 Sr1 64.92(5) . .
Hg11 Hg2 Sr1 119.26(3) 2_565 .
Hg11 Hg2 Sr1 119.26(3) 2 .
Sr2 Hg2 Sr1 116.02(5) 5_556 .
Sr2 Hg2 Sr1 116.02(5) 5_566 .
Hg4 Hg3 Hg13 109.36(5) . 6_556
Hg4 Hg3 Hg12 111.47(4) . 2_554
Hg13 Hg3 Hg12 105.45(4) 6_556 2_554
Hg4 Hg3 Hg12 111.47(4) . 2_564
Hg13 Hg3 Hg12 105.45(4) 6_556 2_564
Hg12 Hg3 Hg12 113.22(6) 2_554 2_564
Hg4 Hg3 Hg8 102.23(5) . .
Hg13 Hg3 Hg8 148.42(6) 6_556 .
Hg12 Hg3 Hg8 61.37(3) 2_554 .
Hg12 Hg3 Hg8 61.37(3) 2_564 .
Hg4 Hg3 Sr1 65.07(5) . 5_566
Hg13 Hg3 Sr1 66.73(4) 6_556 5_566
Hg12 Hg3 Sr1 168.02(5) 2_554 5_566
Hg12 Hg3 Sr1 78.25(4) 2_564 5_566
Hg8 Hg3 Sr1 130.04(4) . 5_566
Hg4 Hg3 Sr1 65.07(5) . 5_556
Hg13 Hg3 Sr1 66.73(4) 6_556 5_556
Hg12 Hg3 Sr1 78.25(4) 2_554 5_556
Hg12 Hg3 Sr1 168.02(5) 2_564 5_556
Hg8 Hg3 Sr1 130.04(4) . 5_556
Sr1 Hg3 Sr1 90.11(6) 5_566 5_556
Hg4 Hg3 Sr2 166.83(6) . .
Hg13 Hg3 Sr2 83.82(5) 6_556 .
Hg12 Hg3 Sr2 63.25(3) 2_554 .
Hg12 Hg3 Sr2 63.25(3) 2_564 .
Hg8 Hg3 Sr2 64.60(5) . .
Sr1 Hg3 Sr2 122.66(5) 5_566 .
Sr1 Hg3 Sr2 122.66(5) 5_556 .
Hg3 Hg4 Hg15 109.31(5) . 6_556
Hg3 Hg4 Hg10 123.67(3) . 2_564
Hg15 Hg4 Hg10 88.44(4) 6_556 2_564
Hg3 Hg4 Hg10 123.67(3) . 2_554
Hg15 Hg4 Hg10 88.44(4) 6_556 2_554
Hg10 Hg4 Hg10 109.31(5) 2_564 2_554
Hg3 Hg4 Hg11 132.69(5) . .
Hg15 Hg4 Hg11 118.01(5) 6_556 .
Hg10 Hg4 Hg11 60.17(3) 2_564 .
Hg10 Hg4 Hg11 60.17(3) 2_554 .
Hg3 Hg4 Hg7 70.79(3) . 2_564
Hg15 Hg4 Hg7 128.23(2) 6_556 2_564
Hg10 Hg4 Hg7 57.41(3) 2_564 2_564
Hg10 Hg4 Hg7 136.44(5) 2_554 2_564
Hg11 Hg4 Hg7 79.97(3) . 2_564
Hg3 Hg4 Hg7 70.79(3) . 2_554
Hg15 Hg4 Hg7 128.23(2) 6_556 2_554
Hg10 Hg4 Hg7 136.44(5) 2_564 2_554
Hg10 Hg4 Hg7 57.41(3) 2_554 2_554
Hg11 Hg4 Hg7 79.97(3) . 2_554
Hg7 Hg4 Hg7 101.50(5) 2_564 2_554
Hg3 Hg4 Hg5 170.48(5) . .
Hg15 Hg4 Hg5 61.18(4) 6_556 .
Hg10 Hg4 Hg5 58.71(3) 2_564 .
Hg10 Hg4 Hg5 58.71(3) 2_554 .
Hg11 Hg4 Hg5 56.83(3) . .
Hg7 Hg4 Hg5 114.45(3) 2_564 .
Hg7 Hg4 Hg5 114.45(3) 2_554 .
Hg3 Hg4 Sr1 66.12(5) . 5_556
Hg15 Hg4 Sr1 66.07(5) 6_556 5_556
Hg10 Hg4 Sr1 154.30(6) 2_564 5_556
Hg10 Hg4 Sr1 74.74(4) 2_554 5_556
Hg11 Hg4 Sr1 134.00(3) . 5_556
Hg7 Hg4 Sr1 136.75(6) 2_564 5_556
Hg7 Hg4 Sr1 67.85(4) 2_554 5_556
Hg5 Hg4 Sr1 107.75(5) . 5_556
Hg3 Hg4 Sr1 66.12(5) . 5_566
Hg15 Hg4 Sr1 66.07(5) 6_556 5_566
Hg10 Hg4 Sr1 74.74(4) 2_564 5_566
Hg10 Hg4 Sr1 154.30(6) 2_554 5_566
Hg11 Hg4 Sr1 134.00(3) . 5_566
Hg7 Hg4 Sr1 67.85(4) 2_564 5_566
Hg7 Hg4 Sr1 136.75(6) 2_554 5_566
Hg5 Hg4 Sr1 107.75(5) . 5_566
Sr1 Hg4 Sr1 91.07(6) 5_556 5_566
Hg3 Hg4 Hg13 79.18(4) . .
Hg15 Hg4 Hg13 171.51(5) 6_556 .
Hg10 Hg4 Hg13 86.65(3) 2_564 .
Hg10 Hg4 Hg13 86.65(3) 2_554 .
Hg11 Hg4 Hg13 53.50(3) . .
Hg7 Hg4 Hg13 53.66(2) 2_564 .
Hg7 Hg4 Hg13 53.66(2) 2_554 .
Hg5 Hg4 Hg13 110.33(4) . .
Sr1 Hg4 Hg13 119.04(5) 5_556 .
Sr1 Hg4 Hg13 119.04(5) 5_566 .
Hg1 Hg5 Hg9 79.53(4) . 2_565
Hg1 Hg5 Hg9 79.53(4) . 2
Hg9 Hg5 Hg9 106.63(5) 2_565 2
Hg1 Hg5 Hg11 157.84(6) . .
Hg9 Hg5 Hg11 87.35(4) 2_565 .
Hg9 Hg5 Hg11 87.35(4) 2 .
Hg1 Hg5 Hg10 126.36(3) . 2_554
Hg9 Hg5 Hg10 145.47(5) 2_565 2_554
Hg9 Hg5 Hg10 63.40(3) 2 2_554
Hg11 Hg5 Hg10 60.27(3) . 2_554
Hg1 Hg5 Hg10 126.36(3) . 2_564
Hg9 Hg5 Hg10 63.40(3) 2_565 2_564
Hg9 Hg5 Hg10 145.47(5) 2 2_564
Hg11 Hg5 Hg10 60.27(3) . 2_564
Hg10 Hg5 Hg10 104.91(5) 2_554 2_564
Hg1 Hg5 Hg1 73.43(5) . 5_556
Hg9 Hg5 Hg1 152.94(6) 2_565 5_556
Hg9 Hg5 Hg1 67.89(3) 2 5_556
Hg11 Hg5 Hg1 117.96(4) . 5_556
Hg10 Hg5 Hg1 57.74(3) 2_554 5_556
Hg10 Hg5 Hg1 135.96(6) 2_564 5_556
Hg1 Hg5 Hg1 73.43(5) . 5_566
Hg9 Hg5 Hg1 67.89(3) 2_565 5_566
Hg9 Hg5 Hg1 152.94(6) 2 5_566
Hg11 Hg5 Hg1 117.96(4) . 5_566
Hg10 Hg5 Hg1 135.96(6) 2_554 5_566
Hg10 Hg5 Hg1 57.74(3) 2_564 5_566
Hg1 Hg5 Hg1 104.36(5) 5_556 5_566
Hg1 Hg5 Hg15 87.62(5) . 6_556
Hg9 Hg5 Hg15 124.13(3) 2_565 6_556
Hg9 Hg5 Hg15 124.13(3) 2 6_556
Hg11 Hg5 Hg15 114.54(5) . 6_556
Hg10 Hg5 Hg15 83.33(4) 2_554 6_556
Hg10 Hg5 Hg15 83.33(4) 2_564 6_556
Hg1 Hg5 Hg15 56.34(3) 5_556 6_556
Hg1 Hg5 Hg15 56.34(3) 5_566 6_556
Hg1 Hg5 Hg4 142.65(6) . .
Hg9 Hg5 Hg4 119.32(3) 2_565 .
Hg9 Hg5 Hg4 119.32(3) 2 .
Hg11 Hg5 Hg4 59.51(4) . .
Hg10 Hg5 Hg4 56.16(3) 2_554 .
Hg10 Hg5 Hg4 56.16(3) 2_564 .
Hg1 Hg5 Hg4 84.11(4) 5_556 .
Hg1 Hg5 Hg4 84.11(4) 5_566 .
Hg15 Hg5 Hg4 55.03(4) 6_556 .
Hg1 Hg5 Hg14 102.25(5) . .
Hg9 Hg5 Hg14 58.83(3) 2_565 .
Hg9 Hg5 Hg14 58.83(3) 2 .
Hg11 Hg5 Hg14 55.59(3) . .
Hg10 Hg5 Hg14 90.69(4) 2_554 .
Hg10 Hg5 Hg14 90.69(4) 2_564 .
Hg1 Hg5 Hg14 126.23(3) 5_556 .
Hg1 Hg5 Hg14 126.23(3) 5_566 .
Hg15 Hg5 Hg14 170.13(5) 6_556 .
Hg4 Hg5 Hg14 115.10(5) . .
Hg12 Hg6 Hg14 101.61(5) . .
Hg12 Hg6 Hg1 148.88(6) . .
Hg14 Hg6 Hg1 109.51(6) . .
Hg12 Hg6 Hg15 107.12(4) . 2
Hg14 Hg6 Hg15 119.80(4) . 2
Hg1 Hg6 Hg15 56.94(3) . 2
Hg12 Hg6 Hg15 107.12(4) . 2_565
Hg14 Hg6 Hg15 119.80(4) . 2_565
Hg1 Hg6 Hg15 56.94(3) . 2_565
Hg15 Hg6 Hg15 100.46(5) 2 2_565
Hg12 Hg6 Hg9 122.08(3) . 2
Hg14 Hg6 Hg9 62.33(3) . 2
Hg1 Hg6 Hg9 74.57(4) . 2
Hg15 Hg6 Hg9 57.53(3) 2 2
Hg15 Hg6 Hg9 129.69(5) 2_565 2
Hg12 Hg6 Hg9 122.08(3) . 2_565
Hg14 Hg6 Hg9 62.33(3) . 2_565
Hg1 Hg6 Hg9 74.57(4) . 2_565
Hg15 Hg6 Hg9 129.69(5) 2 2_565
Hg15 Hg6 Hg9 57.53(3) 2_565 2_565
Hg9 Hg6 Hg9 99.76(5) 2 2_565
Hg12 Hg6 Hg8 56.07(3) . 2_565
Hg14 Hg6 Hg8 121.61(3) . 2_565
Hg1 Hg6 Hg8 105.11(4) . 2_565
Hg15 Hg6 Hg8 118.39(5) 2 2_565
Hg15 Hg6 Hg8 51.37(3) 2_565 2_565
Hg9 Hg6 Hg8 175.47(4) 2 2_565
Hg9 Hg6 Hg8 84.42(2) 2_565 2_565
Hg12 Hg6 Hg8 56.07(3) . 2
Hg14 Hg6 Hg8 121.61(3) . 2
Hg1 Hg6 Hg8 105.11(4) . 2
Hg15 Hg6 Hg8 51.37(3) 2 2
Hg15 Hg6 Hg8 118.39(5) 2_565 2
Hg9 Hg6 Hg8 84.42(2) 2 2
Hg9 Hg6 Hg8 175.47(4) 2_565 2
Hg8 Hg6 Hg8 91.35(5) 2_565 2
Hg12 Hg6 Sr2 63.31(5) . 2_565
Hg14 Hg6 Sr2 61.53(4) . 2_565
Hg1 Hg6 Sr2 133.13(4) . 2_565
Hg15 Hg6 Sr2 169.77(6) 2 2_565
Hg15 Hg6 Sr2 86.44(3) 2_565 2_565
Hg9 Hg6 Sr2 123.21(5) 2 2_565
Hg9 Hg6 Sr2 60.45(4) 2_565 2_565
Hg8 Hg6 Sr2 60.38(4) 2_565 2_565
Hg8 Hg6 Sr2 118.65(5) 2 2_565
Hg12 Hg6 Sr2 63.31(4) . 2
Hg14 Hg6 Sr2 61.53(4) . 2
Hg1 Hg6 Sr2 133.13(4) . 2
Hg15 Hg6 Sr2 86.44(3) 2 2
Hg15 Hg6 Sr2 169.77(6) 2_565 2
Hg9 Hg6 Sr2 60.45(4) 2 2
Hg9 Hg6 Sr2 123.21(5) 2_565 2
Hg8 Hg6 Sr2 118.65(5) 2_565 2
Hg8 Hg6 Sr2 60.38(4) 2 2
Sr2 Hg6 Sr2 85.77(5) 2_565 2
Hg12 Hg6 Sr1 76.46(5) . .
Hg14 Hg6 Sr1 178.07(6) . .
Hg1 Hg6 Sr1 72.42(5) . .
Hg15 Hg6 Sr1 61.11(4) 2 .
Hg15 Hg6 Sr1 61.11(4) 2_565 .
Hg9 Hg6 Sr1 118.63(3) 2 .
Hg9 Hg6 Sr1 118.63(3) 2_565 .
Hg8 Hg6 Sr1 57.36(3) 2_565 .
Hg8 Hg6 Sr1 57.36(3) 2 .
Sr2 Hg6 Sr1 117.23(5) 2_565 .
Sr2 Hg6 Sr1 117.23(5) 2 .
Hg12 Hg7 Hg10 145.94(5) . .
Hg12 Hg7 Hg13 103.02(4) . 2
Hg10 Hg7 Hg13 96.40(4) . 2
Hg12 Hg7 Hg13 103.02(4) . 2_565
Hg10 Hg7 Hg13 96.40(4) . 2_565
Hg13 Hg7 Hg13 109.37(5) 2 2_565
Hg12 Hg7 Hg2 141.75(5) . .
Hg10 Hg7 Hg2 72.31(4) . .
Hg13 Hg7 Hg2 59.57(3) 2 .
Hg13 Hg7 Hg2 59.57(3) 2_565 .
Hg12 Hg7 Hg4 103.36(4) . 2_565
Hg10 Hg7 Hg4 58.58(3) . 2_565
Hg13 Hg7 Hg4 153.30(5) 2 2_565
Hg13 Hg7 Hg4 68.26(3) 2_565 2_565
Hg2 Hg7 Hg4 100.55(4) . 2_565
Hg12 Hg7 Hg4 103.36(4) . 2
Hg10 Hg7 Hg4 58.58(3) . 2
Hg13 Hg7 Hg4 68.26(3) 2 2
Hg13 Hg7 Hg4 153.30(5) 2_565 2
Hg2 Hg7 Hg4 100.55(4) . 2
Hg4 Hg7 Hg4 101.50(5) 2_565 2
Hg12 Hg7 Sr1 74.66(5) . 6_657
Hg10 Hg7 Sr1 71.28(5) . 6_657
Hg13 Hg7 Sr1 124.96(3) 2 6_657
Hg13 Hg7 Sr1 124.96(3) 2_565 6_657
Hg2 Hg7 Sr1 143.59(6) . 6_657
Hg4 Hg7 Sr1 59.55(3) 2_565 6_657
Hg4 Hg7 Sr1 59.55(3) 2 6_657
Hg12 Hg7 Sr1 76.14(6) . .
Hg10 Hg7 Sr1 137.92(6) . .
Hg13 Hg7 Sr1 62.42(3) 2 .
Hg13 Hg7 Sr1 62.42(3) 2_565 .
Hg2 Hg7 Sr1 65.61(5) . .
Hg4 Hg7 Sr1 128.84(2) 2_565 .
Hg4 Hg7 Sr1 128.84(2) 2 .
Sr1 Hg7 Sr1 150.80(4) 6_657 .
Hg13 Hg8 Hg15 113.14(5) . .
Hg13 Hg8 Hg3 87.96(5) . .
Hg15 Hg8 Hg3 158.89(6) . .
Hg13 Hg8 Hg12 104.21(4) . 2_554
Hg15 Hg8 Hg12 112.76(4) . 2_554
Hg3 Hg8 Hg12 58.90(3) . 2_554
Hg13 Hg8 Hg12 104.21(4) . 2_564
Hg15 Hg8 Hg12 112.76(4) . 2_564
Hg3 Hg8 Hg12 58.90(3) . 2_564
Hg12 Hg8 Hg12 109.08(5) 2_554 2_564
Hg13 Hg8 Sr1 67.33(5) . 2_564
Hg15 Hg8 Sr1 67.40(5) . 2_564
Hg3 Hg8 Sr1 124.65(4) . 2_564
Hg12 Hg8 Sr1 169.64(5) 2_554 2_564
Hg12 Hg8 Sr1 79.51(4) 2_564 2_564
Hg13 Hg8 Sr1 67.33(5) . 2_554
Hg15 Hg8 Sr1 67.40(5) . 2_554
Hg3 Hg8 Sr1 124.65(4) . 2_554
Hg12 Hg8 Sr1 79.51(4) 2_554 2_554
Hg12 Hg8 Sr1 169.64(5) 2_564 2_554
Sr1 Hg8 Sr1 91.38(6) 2_564 2_554
Hg13 Hg8 Hg6 130.22(3) . 2_554
Hg15 Hg8 Hg6 60.05(3) . 2_554
Hg3 Hg8 Hg6 106.85(3) . 2_554
Hg12 Hg8 Hg6 53.07(3) 2_554 2_554
Hg12 Hg8 Hg6 124.37(5) 2_564 2_554
Sr1 Hg8 Hg6 127.24(6) 2_564 2_554
Sr1 Hg8 Hg6 65.25(4) 2_554 2_554
Hg13 Hg8 Hg6 130.22(3) . 2_564
Hg15 Hg8 Hg6 60.05(3) . 2_564
Hg3 Hg8 Hg6 106.85(3) . 2_564
Hg12 Hg8 Hg6 124.37(5) 2_554 2_564
Hg12 Hg8 Hg6 53.07(3) 2_564 2_564
Sr1 Hg8 Hg6 65.25(4) 2_564 2_564
Sr1 Hg8 Hg6 127.24(6) 2_554 2_564
Hg6 Hg8 Hg6 91.35(5) 2_554 2_564
Hg13 Hg8 Sr2 154.23(6) . .
Hg15 Hg8 Sr2 92.63(6) . .
Hg3 Hg8 Sr2 66.27(5) . .
Hg12 Hg8 Sr2 63.28(3) 2_554 .
Hg12 Hg8 Sr2 63.28(3) 2_564 .
Sr1 Hg8 Sr2 126.89(5) 2_564 .
Sr1 Hg8 Sr2 126.89(5) 2_554 .
Hg6 Hg8 Sr2 62.26(4) 2_554 .
Hg6 Hg8 Sr2 62.26(4) 2_564 .
Hg5 Hg9 Hg5 106.63(5) 2_554 2_564
Hg5 Hg9 Hg15 98.07(4) 2_554 .
Hg5 Hg9 Hg15 98.07(4) 2_564 .
Hg5 Hg9 Hg16 93.80(4) 2_554 6_556
Hg5 Hg9 Hg16 93.80(4) 2_564 6_556
Hg15 Hg9 Hg16 160.04(5) . 6_556
Hg5 Hg9 Hg14 66.18(3) 2_554 2_554
Hg5 Hg9 Hg14 145.82(5) 2_564 2_554
Hg15 Hg9 Hg14 115.84(3) . 2_554
Hg16 Hg9 Hg14 55.24(3) 6_556 2_554
Hg5 Hg9 Hg14 145.82(5) 2_554 2_564
Hg5 Hg9 Hg14 66.18(3) 2_564 2_564
Hg15 Hg9 Hg14 115.84(3) . 2_564
Hg16 Hg9 Hg14 55.24(3) 6_556 2_564
Hg14 Hg9 Hg14 100.27(5) 2_554 2_564
Hg5 Hg9 Hg6 158.06(5) 2_554 2_564
Hg5 Hg9 Hg6 72.61(3) 2_564 2_564
Hg15 Hg9 Hg6 60.97(3) . 2_564
Hg16 Hg9 Hg6 108.14(3) 6_556 2_564
Hg14 Hg9 Hg6 126.81(5) 2_554 2_564
Hg14 Hg9 Hg6 54.92(3) 2_564 2_564
Hg5 Hg9 Hg6 72.61(3) 2_554 2_554
Hg5 Hg9 Hg6 158.06(5) 2_564 2_554
Hg15 Hg9 Hg6 60.97(3) . 2_554
Hg16 Hg9 Hg6 108.14(3) 6_556 2_554
Hg14 Hg9 Hg6 54.92(3) 2_554 2_554
Hg14 Hg9 Hg6 126.81(5) 2_564 2_554
Hg6 Hg9 Hg6 99.76(5) 2_564 2_554
Hg5 Hg9 Hg10 58.83(3) 2_554 1_554
Hg5 Hg9 Hg10 58.83(3) 2_564 1_554
Hg15 Hg9 Hg10 133.55(5) . 1_554
Hg16 Hg9 Hg10 66.41(4) 6_556 1_554
Hg14 Hg9 Hg10 92.31(3) 2_554 1_554
Hg14 Hg9 Hg10 92.31(3) 2_564 1_554
Hg6 Hg9 Hg10 129.91(3) 2_564 1_554
Hg6 Hg9 Hg10 129.91(3) 2_554 1_554
Hg5 Hg9 Hg1 56.70(3) 2_554 6_656
Hg5 Hg9 Hg1 56.70(3) 2_564 6_656
Hg15 Hg9 Hg1 80.38(4) . 6_656
Hg16 Hg9 Hg1 119.58(5) 6_556 6_656
Hg14 Hg9 Hg1 122.43(3) 2_554 6_656
Hg14 Hg9 Hg1 122.43(3) 2_564 6_656
Hg6 Hg9 Hg1 109.69(3) 2_564 6_656
Hg6 Hg9 Hg1 109.69(3) 2_554 6_656
Hg10 Hg9 Hg1 53.17(4) 1_554 6_656
Hg5 Hg9 Sr2 125.31(3) 2_554 .
Hg5 Hg9 Sr2 125.31(3) 2_564 .
Hg15 Hg9 Sr2 91.04(6) . .
Hg16 Hg9 Sr2 68.99(5) 6_556 .
Hg14 Hg9 Sr2 61.45(3) 2_554 .
Hg14 Hg9 Sr2 61.45(3) 2_564 .
Hg6 Hg9 Sr2 65.48(4) 2_564 .
Hg6 Hg9 Sr2 65.48(4) 2_554 .
Hg10 Hg9 Sr2 135.40(6) 1_554 .
Hg1 Hg9 Sr2 171.43(6) 6_656 .
Hg7 Hg10 Hg1 132.60(6) . 6_657
Hg7 Hg10 Hg4 64.01(3) . 2
Hg1 Hg10 Hg4 91.07(4) 6_657 2
Hg7 Hg10 Hg4 64.01(3) . 2_565
Hg1 Hg10 Hg4 91.07(4) 6_657 2_565
Hg4 Hg10 Hg4 109.31(5) 2 2_565
Hg7 Hg10 Hg11 84.18(3) . 2
Hg1 Hg10 Hg11 120.72(3) 6_657 2
Hg4 Hg10 Hg11 62.34(3) 2 2
Hg4 Hg10 Hg11 146.02(5) 2_565 2
Hg7 Hg10 Hg11 84.18(3) . 2_565
Hg1 Hg10 Hg11 120.72(3) 6_657 2_565
Hg4 Hg10 Hg11 146.02(5) 2 2_565
Hg4 Hg10 Hg11 62.34(3) 2_565 2_565
Hg11 Hg10 Hg11 104.92(5) 2 2_565
Hg7 Hg10 Hg5 126.96(3) . 2_565
Hg1 Hg10 Hg5 61.32(3) 6_657 2_565
Hg4 Hg10 Hg5 150.79(6) 2 2_565
Hg4 Hg10 Hg5 65.13(3) 2_565 2_565
Hg11 Hg10 Hg5 138.51(5) 2 2_565
Hg11 Hg10 Hg5 59.45(3) 2_565 2_565
Hg7 Hg10 Hg5 126.96(3) . 2
Hg1 Hg10 Hg5 61.32(3) 6_657 2
Hg4 Hg10 Hg5 65.13(3) 2 2
Hg4 Hg10 Hg5 150.79(6) 2_565 2
Hg11 Hg10 Hg5 59.45(3) 2 2
Hg11 Hg10 Hg5 138.51(5) 2_565 2
Hg5 Hg10 Hg5 104.91(5) 2_565 2
Hg7 Hg10 Hg9 160.40(5) . 1_556
Hg1 Hg10 Hg9 67.00(5) 6_657 1_556
Hg4 Hg10 Hg9 122.65(3) 2 1_556
Hg4 Hg10 Hg9 122.65(3) 2_565 1_556
Hg11 Hg10 Hg9 83.91(3) 2 1_556
Hg11 Hg10 Hg9 83.91(3) 2_565 1_556
Hg5 Hg10 Hg9 57.77(3) 2_565 1_556
Hg5 Hg10 Hg9 57.77(3) 2 1_556
Hg7 Hg10 Sr1 62.97(5) . 6_657
Hg1 Hg10 Sr1 69.63(6) 6_657 6_657
Hg4 Hg10 Sr1 57.62(3) 2 6_657
Hg4 Hg10 Sr1 57.62(3) 2_565 6_657
Hg11 Hg10 Sr1 119.28(3) 2 6_657
Hg11 Hg10 Sr1 119.28(3) 2_565 6_657
Hg5 Hg10 Sr1 100.67(4) 2_565 6_657
Hg5 Hg10 Sr1 100.67(4) 2 6_657
Hg9 Hg10 Sr1 136.63(6) 1_556 6_657
Hg13 Hg11 Hg14 159.79(5) . .
Hg13 Hg11 Hg5 132.18(5) . .
Hg14 Hg11 Hg5 68.03(4) . .
Hg13 Hg11 Hg10 94.04(3) . 2_554
Hg14 Hg11 Hg10 98.22(4) . 2_554
Hg5 Hg11 Hg10 60.28(3) . 2_554
Hg13 Hg11 Hg10 94.04(3) . 2_564
Hg14 Hg11 Hg10 98.22(4) . 2_564
Hg5 Hg11 Hg10 60.28(3) . 2_564
Hg10 Hg11 Hg10 104.92(5) 2_554 2_564
Hg13 Hg11 Hg16 114.13(3) . 5_666
Hg14 Hg11 Hg16 56.98(3) . 5_666
Hg5 Hg11 Hg16 94.09(3) . 5_666
Hg10 Hg11 Hg16 151.11(5) 2_554 5_666
Hg10 Hg11 Hg16 68.40(3) 2_564 5_666
Hg13 Hg11 Hg16 114.13(3) . 5_656
Hg14 Hg11 Hg16 56.98(3) . 5_656
Hg5 Hg11 Hg16 94.09(3) . 5_656
Hg10 Hg11 Hg16 68.40(3) 2_554 5_656
Hg10 Hg11 Hg16 151.11(5) 2_564 5_656
Hg16 Hg11 Hg16 103.30(5) 5_666 5_656
Hg13 Hg11 Hg4 68.52(4) . .
Hg14 Hg11 Hg4 131.69(5) . .
Hg5 Hg11 Hg4 63.66(4) . .
Hg10 Hg11 Hg4 57.49(3) 2_554 .
Hg10 Hg11 Hg4 57.49(3) 2_564 .
Hg16 Hg11 Hg4 125.74(2) 5_666 .
Hg16 Hg11 Hg4 125.74(2) 5_656 .
Hg13 Hg11 Hg2 58.73(3) . 2_554
Hg14 Hg11 Hg2 111.03(3) . 2_554
Hg5 Hg11 Hg2 128.60(2) . 2_554
Hg10 Hg11 Hg2 69.57(3) 2_554 2_554
Hg10 Hg11 Hg2 150.66(5) 2_564 2_554
Hg16 Hg11 Hg2 129.98(4) 5_666 2_554
Hg16 Hg11 Hg2 55.61(3) 5_656 2_554
Hg4 Hg11 Hg2 98.95(3) . 2_554
Hg13 Hg11 Hg2 58.73(3) . 2_564
Hg14 Hg11 Hg2 111.03(3) . 2_564
Hg5 Hg11 Hg2 128.60(2) . 2_564
Hg10 Hg11 Hg2 150.66(5) 2_554 2_564
Hg10 Hg11 Hg2 69.57(3) 2_564 2_564
Hg16 Hg11 Hg2 55.61(3) 5_666 2_564
Hg16 Hg11 Hg2 129.98(4) 5_656 2_564
Hg4 Hg11 Hg2 98.95(3) . 2_564
Hg2 Hg11 Hg2 100.67(5) 2_554 2_564
Hg13 Hg11 Sr2 85.76(5) . 6_656
Hg14 Hg11 Sr2 74.02(5) . 6_656
Hg5 Hg11 Sr2 142.05(6) . 6_656
Hg10 Hg11 Sr2 127.50(2) 2_554 6_656
Hg10 Hg11 Sr2 127.50(2) 2_564 6_656
Hg16 Hg11 Sr2 64.20(3) 5_666 6_656
Hg16 Hg11 Sr2 64.20(3) 5_656 6_656
Hg4 Hg11 Sr2 154.28(6) . 6_656
Hg2 Hg11 Sr2 65.87(3) 2_554 6_656
Hg2 Hg11 Sr2 65.87(3) 2_564 6_656
Hg2 Hg12 Hg6 115.96(5) 6_657 .
Hg2 Hg12 Hg7 123.21(6) 6_657 .
Hg6 Hg12 Hg7 120.83(6) . .
Hg2 Hg12 Hg3 76.54(4) 6_657 2_565
Hg6 Hg12 Hg3 123.39(3) . 2_565
Hg7 Hg12 Hg3 73.15(4) . 2_565
Hg2 Hg12 Hg3 76.54(4) 6_657 2
Hg6 Hg12 Hg3 123.39(3) . 2
Hg7 Hg12 Hg3 73.15(4) . 2
Hg3 Hg12 Hg3 113.22(6) 2_565 2
Hg2 Hg12 Hg8 125.02(3) 6_657 2
Hg6 Hg12 Hg8 70.86(4) . 2
Hg7 Hg12 Hg8 75.94(4) . 2
Hg3 Hg12 Hg8 148.89(6) 2_565 2
Hg3 Hg12 Hg8 59.74(3) 2 2
Hg2 Hg12 Hg8 125.02(3) 6_657 2_565
Hg6 Hg12 Hg8 70.86(4) . 2_565
Hg7 Hg12 Hg8 75.94(4) . 2_565
Hg3 Hg12 Hg8 59.74(3) 2_565 2_565
Hg3 Hg12 Hg8 148.89(6) 2 2_565
Hg8 Hg12 Hg8 109.08(5) 2 2_565
Hg2 Hg12 Sr2 67.71(4) 6_657 2
Hg6 Hg12 Sr2 68.28(5) . 2
Hg7 Hg12 Sr2 134.95(3) . 2
Hg3 Hg12 Sr2 143.12(6) 2_565 2
Hg3 Hg12 Sr2 67.56(4) 2 2
Hg8 Hg12 Sr2 65.82(4) 2 2
Hg8 Hg12 Sr2 138.00(6) 2_565 2
Hg2 Hg12 Sr2 67.71(4) 6_657 2_565
Hg6 Hg12 Sr2 68.28(5) . 2_565
Hg7 Hg12 Sr2 134.95(3) . 2_565
Hg3 Hg12 Sr2 67.56(4) 2_565 2_565
Hg3 Hg12 Sr2 143.12(6) 2 2_565
Hg8 Hg12 Sr2 138.00(6) 2 2_565
Hg8 Hg12 Sr2 65.82(4) 2_565 2_565
Sr2 Hg12 Sr2 90.09(6) 2 2_565
Hg2 Hg12 Sr1 61.94(5) 6_657 6_657
Hg6 Hg12 Sr1 177.90(6) . 6_657
Hg7 Hg12 Sr1 61.27(5) . 6_657
Hg3 Hg12 Sr1 56.66(3) 2_565 6_657
Hg3 Hg12 Sr1 56.66(3) 2 6_657
Hg8 Hg12 Sr1 110.19(4) 2 6_657
Hg8 Hg12 Sr1 110.19(4) 2_565 6_657
Sr2 Hg12 Sr1 110.35(5) 2 6_657
Sr2 Hg12 Sr1 110.35(5) 2_565 6_657
Hg2 Hg12 Sr1 176.43(6) 6_657 .
Hg6 Hg12 Sr1 60.47(5) . .
Hg7 Hg12 Sr1 60.35(5) . .
Hg3 Hg12 Sr1 105.27(4) 2_565 .
Hg3 Hg12 Sr1 105.27(4) 2 .
Hg8 Hg12 Sr1 54.69(3) 2 .
Hg8 Hg12 Sr1 54.69(3) 2_565 .
Sr2 Hg12 Sr1 109.96(5) 2 .
Sr2 Hg12 Sr1 109.96(5) 2_565 .
Sr1 Hg12 Sr1 121.63(4) 6_657 .
Hg8 Hg13 Hg3 105.45(5) . 6_656
Hg8 Hg13 Hg11 148.61(5) . .
Hg3 Hg13 Hg11 105.94(5) 6_656 .
Hg8 Hg13 Hg7 76.83(4) . 2_554
Hg3 Hg13 Hg7 124.95(2) 6_656 2_554
Hg11 Hg13 Hg7 85.28(3) . 2_554
Hg8 Hg13 Hg7 76.83(4) . 2_564
Hg3 Hg13 Hg7 124.95(2) 6_656 2_564
Hg11 Hg13 Hg7 85.28(3) . 2_564
Hg7 Hg13 Hg7 109.37(5) 2_554 2_564
Hg8 Hg13 Hg2 125.46(3) . 2_564
Hg3 Hg13 Hg2 75.31(4) 6_656 2_564
Hg11 Hg13 Hg2 63.79(3) . 2_564
Hg7 Hg13 Hg2 147.79(5) 2_554 2_564
Hg7 Hg13 Hg2 61.80(3) 2_564 2_564
Hg8 Hg13 Hg2 125.46(3) . 2_554
Hg3 Hg13 Hg2 75.31(4) 6_656 2_554
Hg11 Hg13 Hg2 63.79(3) . 2_554
Hg7 Hg13 Hg2 61.80(3) 2_554 2_554
Hg7 Hg13 Hg2 147.79(5) 2_564 2_554
Hg2 Hg13 Hg2 107.81(5) 2_564 2_554
Hg8 Hg13 Hg4 90.63(4) . .
Hg3 Hg13 Hg4 163.92(6) 6_656 .
Hg11 Hg13 Hg4 57.98(3) . .
Hg7 Hg13 Hg4 58.08(3) 2_554 .
Hg7 Hg13 Hg4 58.08(3) 2_564 .
Hg2 Hg13 Hg4 95.53(4) 2_564 .
Hg2 Hg13 Hg4 95.53(4) 2_554 .
Hg8 Hg13 Sr1 63.84(5) . 2_554
Hg3 Hg13 Sr1 64.61(4) 6_656 2_554
Hg11 Hg13 Sr1 132.18(4) . 2_554
Hg7 Hg13 Sr1 68.45(4) 2_554 2_554
Hg7 Hg13 Sr1 140.23(6) 2_564 2_554
Hg2 Hg13 Sr1 139.46(6) 2_564 2_554
Hg2 Hg13 Sr1 68.59(4) 2_554 2_554
Hg4 Hg13 Sr1 124.86(4) . 2_554
Hg8 Hg13 Sr1 63.84(5) . 2_564
Hg3 Hg13 Sr1 64.61(4) 6_656 2_564
Hg11 Hg13 Sr1 132.18(4) . 2_564
Hg7 Hg13 Sr1 140.23(6) 2_554 2_564
Hg7 Hg13 Sr1 68.45(4) 2_564 2_564
Hg2 Hg13 Sr1 68.59(4) 2_564 2_564
Hg2 Hg13 Sr1 139.46(6) 2_554 2_564
Hg4 Hg13 Sr1 124.86(4) . 2_564
Sr1 Hg13 Sr1 88.23(6) 2_554 2_564
Hg8 Hg13 Sr2 160.49(5) . 6_656
Hg3 Hg13 Sr2 55.04(4) 6_656 6_656
Hg11 Hg13 Sr2 50.91(4) . 6_656
Hg7 Hg13 Sr2 113.09(4) 2_554 6_656
Hg7 Hg13 Sr2 113.09(4) 2_564 6_656
Hg2 Hg13 Sr2 54.47(3) 2_564 6_656
Hg2 Hg13 Sr2 54.47(3) 2_554 6_656
Hg4 Hg13 Sr2 108.88(5) . 6_656
Sr1 Hg13 Sr2 103.07(5) 2_554 6_656
Sr1 Hg13 Sr2 103.07(5) 2_564 6_656
Hg16 Hg14 Hg16 112.91(5) 5_656 5_666
Hg16 Hg14 Hg6 121.71(3) 5_656 .
Hg16 Hg14 Hg6 121.71(3) 5_666 .
Hg16 Hg14 Hg16 88.21(4) 5_656 .
Hg16 Hg14 Hg16 88.21(4) 5_666 .
Hg6 Hg14 Hg16 111.20(5) . .
Hg16 Hg14 Hg11 63.02(3) 5_656 .
Hg16 Hg14 Hg11 63.02(3) 5_666 .
Hg6 Hg14 Hg11 127.24(5) . .
Hg16 Hg14 Hg11 121.56(5) . .
Hg16 Hg14 Hg9 61.62(3) 5_656 2
Hg16 Hg14 Hg9 143.52(5) 5_666 2
Hg6 Hg14 Hg9 62.75(3) . 2
Hg16 Hg14 Hg9 125.71(3) . 2
Hg11 Hg14 Hg9 85.42(3) . 2
Hg16 Hg14 Hg9 143.52(5) 5_656 2_565
Hg16 Hg14 Hg9 61.62(3) 5_666 2_565
Hg6 Hg14 Hg9 62.75(3) . 2_565
Hg16 Hg14 Hg9 125.71(3) . 2_565
Hg11 Hg14 Hg9 85.42(3) . 2_565
Hg9 Hg14 Hg9 100.27(5) 2 2_565
Hg16 Hg14 Sr2 153.19(6) 5_656 2_565
Hg16 Hg14 Sr2 71.95(4) 5_666 2_565
Hg6 Hg14 Sr2 68.71(5) . 2_565
Hg16 Hg14 Sr2 65.25(4) . 2_565
Hg11 Hg14 Sr2 133.57(3) . 2_565
Hg9 Hg14 Sr2 130.68(6) 2 2_565
Hg9 Hg14 Sr2 62.91(4) 2_565 2_565
Hg16 Hg14 Sr2 71.95(4) 5_656 2
Hg16 Hg14 Sr2 153.19(6) 5_666 2
Hg6 Hg14 Sr2 68.71(5) . 2
Hg16 Hg14 Sr2 65.25(4) . 2
Hg11 Hg14 Sr2 133.57(3) . 2
Hg9 Hg14 Sr2 62.91(4) 2 2
Hg9 Hg14 Sr2 130.68(6) 2_565 2
Sr2 Hg14 Sr2 92.33(7) 2_565 2
Hg16 Hg14 Hg5 90.65(4) 5_656 .
Hg16 Hg14 Hg5 90.65(4) 5_666 .
Hg6 Hg14 Hg5 70.86(4) . .
Hg16 Hg14 Hg5 177.94(5) . .
Hg11 Hg14 Hg5 56.38(3) . .
Hg9 Hg14 Hg5 54.98(3) 2 .
Hg9 Hg14 Hg5 54.98(3) 2_565 .
Sr2 Hg14 Hg5 115.99(5) 2_565 .
Sr2 Hg14 Hg5 115.99(5) 2 .
Hg16 Hg14 Sr2 59.25(3) 5_656 6_656
Hg16 Hg14 Sr2 59.25(3) 5_666 6_656
Hg6 Hg14 Sr2 175.67(6) . 6_656
Hg16 Hg14 Sr2 64.47(5) . 6_656
Hg11 Hg14 Sr2 57.09(4) . 6_656
Hg9 Hg14 Sr2 119.37(3) 2 6_656
Hg9 Hg14 Sr2 119.37(3) 2_565 6_656
Sr2 Hg14 Sr2 108.51(5) 2_565 6_656
Sr2 Hg14 Sr2 108.51(5) 2 6_656
Hg5 Hg14 Sr2 113.47(5) . 6_656
Hg8 Hg15 Hg1 123.26(4) . 2_554
Hg8 Hg15 Hg1 123.26(4) . 2_564
Hg1 Hg15 Hg1 110.70(7) 2_554 2_564
Hg8 Hg15 Hg4 102.74(5) . 6_656
Hg1 Hg15 Hg4 91.43(4) 2_554 6_656
Hg1 Hg15 Hg4 91.43(4) 2_564 6_656
Hg8 Hg15 Hg9 96.96(5) . .
Hg1 Hg15 Hg9 77.59(4) 2_554 .
Hg1 Hg15 Hg9 77.59(4) 2_564 .
Hg4 Hg15 Hg9 160.30(6) 6_656 .
Hg8 Hg15 Hg6 68.58(4) . 2_554
Hg1 Hg15 Hg6 59.30(3) 2_554 2_554
Hg1 Hg15 Hg6 138.94(6) 2_564 2_554
Hg4 Hg15 Hg6 126.36(3) 6_656 2_554
Hg9 Hg15 Hg6 61.50(3) . 2_554
Hg8 Hg15 Hg6 68.58(4) . 2_564
Hg1 Hg15 Hg6 138.94(6) 2_554 2_564
Hg1 Hg15 Hg6 59.30(3) 2_564 2_564
Hg4 Hg15 Hg6 126.36(3) 6_656 2_564
Hg9 Hg15 Hg6 61.50(3) . 2_564
Hg6 Hg15 Hg6 100.46(5) 2_554 2_564
Hg8 Hg15 Hg5 166.53(6) . 6_656
Hg1 Hg15 Hg5 60.09(3) 2_554 6_656
Hg1 Hg15 Hg5 60.09(3) 2_564 6_656
Hg4 Hg15 Hg5 63.79(4) 6_656 6_656
Hg9 Hg15 Hg5 96.51(5) . 6_656
Hg6 Hg15 Hg5 118.52(4) 2_554 6_656
Hg6 Hg15 Hg5 118.52(4) 2_564 6_656
Hg8 Hg15 Sr1 63.76(5) . 2_564
Hg1 Hg15 Sr1 154.06(6) 2_554 2_564
Hg1 Hg15 Sr1 75.84(4) 2_564 2_564
Hg4 Hg15 Sr1 62.92(4) 6_656 2_564
Hg9 Hg15 Sr1 128.03(4) . 2_564
Hg6 Hg15 Sr1 132.11(6) 2_554 2_564
Hg6 Hg15 Sr1 66.54(4) 2_564 2_564
Hg5 Hg15 Sr1 107.34(5) 6_656 2_564
Hg8 Hg15 Sr1 63.76(5) . 2_554
Hg1 Hg15 Sr1 75.84(4) 2_554 2_554
Hg1 Hg15 Sr1 154.06(6) 2_564 2_554
Hg4 Hg15 Sr1 62.92(4) 6_656 2_554
Hg9 Hg15 Sr1 128.03(4) . 2_554
Hg6 Hg15 Sr1 66.54(4) 2_554 2_554
Hg6 Hg15 Sr1 132.11(6) 2_564 2_554
Hg5 Hg15 Sr1 107.34(5) 6_656 2_554
Sr1 Hg15 Sr1 88.08(7) 2_564 2_554
Hg14 Hg16 Hg14 112.91(5) 5_656 5_666
Hg14 Hg16 Hg2 121.29(3) 5_656 6_657
Hg14 Hg16 Hg2 121.29(3) 5_666 6_657
Hg14 Hg16 Hg14 91.79(4) 5_656 .
Hg14 Hg16 Hg14 91.79(4) 5_666 .
Hg2 Hg16 Hg14 106.73(5) 6_657 .
Hg14 Hg16 Hg11 143.83(5) 5_656 5_666
Hg14 Hg16 Hg11 60.00(3) 5_666 5_666
Hg2 Hg16 Hg11 63.21(3) 6_657 5_666
Hg14 Hg16 Hg11 122.55(3) . 5_666
Hg14 Hg16 Hg11 60.00(3) 5_656 5_656
Hg14 Hg16 Hg11 143.83(5) 5_666 5_656
Hg2 Hg16 Hg11 63.21(3) 6_657 5_656
Hg14 Hg16 Hg11 122.55(3) . 5_656
Hg11 Hg16 Hg11 103.30(5) 5_666 5_656
Hg14 Hg16 Hg9 63.14(3) 5_656 6_656
Hg14 Hg16 Hg9 63.14(3) 5_666 6_656
Hg2 Hg16 Hg9 124.87(5) 6_657 6_656
Hg14 Hg16 Hg9 128.40(5) . 6_656
Hg11 Hg16 Hg9 84.72(3) 5_666 6_656
Hg11 Hg16 Hg9 84.72(3) 5_656 6_656
Hg14 Hg16 Sr2 73.94(4) 5_656 2
Hg14 Hg16 Sr2 154.43(6) 5_666 2
Hg2 Hg16 Sr2 67.23(5) 6_657 2
Hg14 Hg16 Sr2 62.91(4) . 2
Hg11 Hg16 Sr2 129.23(6) 5_666 2
Hg11 Hg16 Sr2 61.53(4) 5_656 2
Hg9 Hg16 Sr2 134.97(3) 6_656 2
Hg14 Hg16 Sr2 154.43(6) 5_656 2_565
Hg14 Hg16 Sr2 73.94(4) 5_666 2_565
Hg2 Hg16 Sr2 67.23(5) 6_657 2_565
Hg14 Hg16 Sr2 62.91(4) . 2_565
Hg11 Hg16 Sr2 61.53(4) 5_666 2_565
Hg11 Hg16 Sr2 129.23(6) 5_656 2_565
Hg9 Hg16 Sr2 134.97(3) 6_656 2_565
Sr2 Hg16 Sr2 90.01(6) 2 2_565
Hg14 Hg16 Sr2 59.70(3) 5_656 6_656
Hg14 Hg16 Sr2 59.70(3) 5_666 6_656
Hg2 Hg16 Sr2 175.91(5) 6_657 6_656
Hg14 Hg16 Sr2 69.17(5) . 6_656
Hg11 Hg16 Sr2 118.69(3) 5_666 6_656
Hg11 Hg16 Sr2 118.69(3) 5_656 6_656
Hg9 Hg16 Sr2 59.22(4) 6_656 6_656
Sr2 Hg16 Sr2 110.10(5) 2 6_656
Sr2 Hg16 Sr2 110.10(5) 2_565 6_656

loop_
_geom_bond_atom_site_label_1
_geom_bond_atom_site_label_2
_geom_bond_distance
_geom_bond_site_symmetry_2
Sr1 Hg8 3.4327(18) 2_565
Sr1 Hg8 3.4327(18) 2
Sr1 Hg4 3.4419(18) 5_556
Sr1 Hg4 3.4419(18) 5_566
Sr1 Hg3 3.4705(19) 5_566
Sr1 Hg3 3.4705(19) 5_556
Sr1 Hg13 3.529(2) 2_565
Sr1 Hg13 3.529(2) 2
Sr1 Hg15 3.533(2) 2
Sr1 Hg15 3.533(2) 2_565
Sr1 Hg7 3.698(3) 6_557
Sr1 Hg6 3.702(3) .
Sr1 Hg7 3.703(3) .
Sr1 Hg2 3.723(3) .
Sr1 Hg10 3.932(3) 6_557
Sr1 Hg1 4.030(3) .
Sr1 Hg12 4.067(3) 6_557
Sr1 Hg12 4.136(3) .
Sr1 Sr1 4.9128(5) 1_545
Sr1 Sr1 4.9128(5) 1_565
Sr2 Hg11 3.392(2) 6_556
Sr2 Hg14 3.4054(19) 2_554
Sr2 Hg14 3.4054(19) 2_564
Sr2 Hg9 3.451(3) .
Sr2 Hg12 3.471(2) 2_564
Sr2 Hg12 3.471(2) 2_554
Sr2 Hg16 3.4737(18) 2_554
Sr2 Hg16 3.4737(18) 2_564
Sr2 Hg8 3.545(3) .
Sr2 Hg2 3.5830(19) 5_556
Sr2 Hg2 3.5830(19) 5_566
Sr2 Hg3 3.593(3) .
Sr2 Hg6 3.6094(19) 2_564
Sr2 Hg6 3.6094(19) 2_554
Sr2 Hg16 3.750(3) 6_556
Sr2 Hg14 3.884(3) 6_556
Sr2 Hg13 4.358(3) 6_556
Sr2 Sr2 4.9128(5) 1_545
Sr2 Sr2 4.9128(5) 1_565
Hg1 Hg5 2.8791(19) .
Hg1 Hg15 2.9859(12) 2_565
Hg1 Hg15 2.9859(12) 2
Hg1 Hg10 2.9973(17) 6_557
Hg1 Hg6 3.0633(19) .
Hg1 Hg5 3.1096(11) 5_556
Hg1 Hg5 3.1096(11) 5_566
Hg1 Hg9 3.4469(19) 6_556
Hg2 Hg12 2.9044(18) 6_557
Hg2 Hg16 2.9499(18) 6_557
Hg2 Hg13 3.0399(10) 2
Hg2 Hg13 3.0399(11) 2_565
Hg2 Hg7 3.1071(15) .
Hg2 Hg11 3.1910(11) 2_565
Hg2 Hg11 3.1910(11) 2
Hg2 Sr2 3.5830(19) 5_556
Hg2 Sr2 3.5830(19) 5_566
Hg3 Hg4 2.8563(18) .
Hg3 Hg13 2.8845(17) 6_556
Hg3 Hg12 2.9421(10) 2_554
Hg3 Hg12 2.9421(10) 2_564
Hg3 Hg8 2.9678(15) .
Hg3 Sr1 3.4705(19) 5_566
Hg3 Sr1 3.4705(19) 5_556
Hg4 Hg15 3.0045(19) 6_556
Hg4 Hg10 3.0115(10) 2_564
Hg4 Hg10 3.0115(10) 2_554
Hg4 Hg11 3.1628(14) .
Hg4 Hg7 3.1720(11) 2_564
Hg4 Hg7 3.1720(11) 2_554
Hg4 Hg5 3.2894(19) .
Hg4 Sr1 3.4419(18) 5_556
Hg4 Sr1 3.4419(18) 5_566
Hg4 Hg13 3.4714(17) .
Hg5 Hg9 3.0630(10) 2_565
Hg5 Hg9 3.0630(10) 2
Hg5 Hg11 3.0723(16) .
Hg5 Hg10 3.0981(11) 2_554
Hg5 Hg10 3.0981(11) 2_564
Hg5 Hg1 3.1096(11) 5_556
Hg5 Hg1 3.1096(11) 5_566
Hg5 Hg15 3.2122(19) 6_556
Hg5 Hg14 3.4216(17) .
Hg6 Hg12 2.905(2) .
Hg6 Hg14 2.9570(18) .
Hg6 Hg15 3.1958(12) 2
Hg6 Hg15 3.1958(12) 2_565
Hg6 Hg9 3.2122(12) 2
Hg6 Hg9 3.2122(12) 2_565
Hg6 Hg8 3.4337(14) 2_565
Hg6 Hg8 3.4337(14) 2
Hg6 Sr2 3.6094(19) 2_565
Hg6 Sr2 3.6094(19) 2
Hg7 Hg12 2.9332(17) .
Hg7 Hg10 2.9734(17) .
Hg7 Hg13 3.0104(9) 2
Hg7 Hg13 3.0104(9) 2_565
Hg7 Hg4 3.1720(11) 2_565
Hg7 Hg4 3.1720(11) 2
Hg7 Sr1 3.698(3) 6_657
Hg8 Hg13 2.8786(18) .
Hg8 Hg15 2.8815(18) .
Hg8 Hg12 3.0158(10) 2_554
Hg8 Hg12 3.0158(10) 2_564
Hg8 Sr1 3.4327(18) 2_564
Hg8 Sr1 3.4327(18) 2_554
Hg8 Hg6 3.4337(14) 2_554
Hg8 Hg6 3.4337(14) 2_564
Hg9 Hg5 3.0630(10) 2_554
Hg9 Hg5 3.0630(10) 2_564
Hg9 Hg15 3.0836(19) .
Hg9 Hg16 3.1560(16) 6_556
Hg9 Hg14 3.2003(11) 2_554
Hg9 Hg14 3.2003(11) 2_564
Hg9 Hg6 3.2122(12) 2_564
Hg9 Hg6 3.2122(12) 2_554
Hg9 Hg10 3.2375(17) 1_554
Hg9 Hg1 3.4469(19) 6_656
Hg10 Hg1 2.9973(17) 6_657
Hg10 Hg4 3.0115(10) 2
Hg10 Hg4 3.0115(10) 2_565
Hg10 Hg11 3.0979(10) 2
Hg10 Hg11 3.0979(10) 2_565
Hg10 Hg5 3.0981(11) 2_565
Hg10 Hg5 3.0981(11) 2
Hg10 Hg9 3.2375(17) 1_556
Hg10 Sr1 3.932(3) 6_657
Hg11 Hg13 2.9989(17) .
Hg11 Hg14 3.0439(16) .
Hg11 Hg10 3.0979(10) 2_554
Hg11 Hg10 3.0979(10) 2_564
Hg11 Hg16 3.1323(10) 5_666
Hg11 Hg16 3.1323(10) 5_656
Hg11 Hg2 3.1910(11) 2_554
Hg11 Hg2 3.1910(11) 2_564
Hg11 Sr2 3.392(2) 6_656
Hg12 Hg2 2.9044(18) 6_657
Hg12 Hg3 2.9421(10) 2_565
Hg12 Hg3 2.9421(10) 2
Hg12 Hg8 3.0158(10) 2
Hg12 Hg8 3.0158(10) 2_565
Hg12 Sr2 3.471(2) 2
Hg12 Sr2 3.471(2) 2_565
Hg12 Sr1 4.067(3) 6_657
Hg13 Hg3 2.8845(17) 6_656
Hg13 Hg7 3.0104(9) 2_554
Hg13 Hg7 3.0104(9) 2_564
Hg13 Hg2 3.0399(10) 2_564
Hg13 Hg2 3.0399(10) 2_554
Hg13 Sr1 3.529(2) 2_554
Hg13 Sr1 3.529(2) 2_564
Hg13 Sr2 4.358(3) 6_656
Hg14 Hg16 2.9472(10) 5_656
Hg14 Hg16 2.9472(10) 5_666
Hg14 Hg16 3.0071(17) .
Hg14 Hg9 3.2003(11) 2
Hg14 Hg9 3.2003(11) 2_565
Hg14 Sr2 3.4054(19) 2_565
Hg14 Sr2 3.4054(19) 2
Hg14 Sr2 3.884(3) 6_656
Hg15 Hg1 2.9859(12) 2_554
Hg15 Hg1 2.9859(12) 2_564
Hg15 Hg4 3.0045(19) 6_656
Hg15 Hg6 3.1958(12) 2_554
Hg15 Hg6 3.1958(12) 2_564
Hg15 Hg5 3.2122(19) 6_656
Hg15 Sr1 3.533(2) 2_564
Hg15 Sr1 3.533(2) 2_554
Hg16 Hg14 2.9472(10) 5_656
Hg16 Hg14 2.9472(10) 5_666
Hg16 Hg2 2.9499(18) 6_657
Hg16 Hg11 3.1323(10) 5_666
Hg16 Hg11 3.1323(10) 5_656
Hg16 Hg9 3.1560(16) 6_656
Hg16 Sr2 3.4737(18) 2
Hg16 Sr2 3.4737(18) 2_565
Hg16 Sr2 3.750(3) 6_656
